data_1553585
loop_
_publ_author_name
'Kazakova, Anna N.'
'Iakovenko, Roman O.'
'Boyarskaya, Irina A.'
'Ivanov, Alexander Yu.'
'Avdontceva, Margarita S.'
'Zolotarev, Andrei A.'
'Panikorovsky, Taras L.'
'Starova, Galina L.'
'Nenajdenko, Valentine G.'
'Vasilyev, Aleksander V.'

_publ_section_title
;
 Brominated CF3-allyl alcohols as multicentered electrophiles in TfOH
 promoted reactions with arenes
;
_journal_issue 2
_journal_name_full 'Organic Chemistry Frontiers'
_journal_page_first 255
_journal_paper_doi 10.1039/C6QO00643D
_journal_volume 4
_journal_year 2017
_chemical_formula_moiety 'C17 H12 Br F3'
_chemical_formula_sum 'C17 H12 Br F3'
_chemical_formula_weight 353.18
_space_group_crystal_system monoclinic
_space_group_IT_number 15
_space_group_name_Hall '-C 2yc'
_space_group_name_H-M_alt 'C 1 2/c 1'
_atom_sites_solution_hydrogens geom
_atom_sites_solution_primary iterative
_atom_sites_solution_secondary difmap
_audit_creation_date 2014-10-14
_audit_creation_method
;
Olex2 1.2
(compiled 2014.09.19 svn.r3010 for OlexSys, GUI svn.r4874)
;
_audit_update_record
;
2016-08-10 deposited with the CCDC.
2016-11-24 downloaded from the CCDC.
;
_cell_angle_alpha 90.00
_cell_angle_beta 102.102(7)
_cell_angle_gamma 90.00
_cell_formula_units_Z 8
_cell_length_a 22.8229(15)
_cell_length_b 7.4881(4)
_cell_length_c 16.5828(11)
_cell_measurement_reflns_used 2440
_cell_measurement_temperature 100(2)
_cell_measurement_theta_max 75.6500
_cell_measurement_theta_min 3.9610
_cell_volume 2771.0(3)
_computing_cell_refinement
;
CrysAlisPro, Agilent Technologies,
Version 1.171.36.32 (release 02-08-2013 CrysAlis171 .NET)
(compiled Aug  2 2013,16:46:58)
;
_computing_data_collection
;
CrysAlisPro, Agilent Technologies,
Version 1.171.36.32 (release 02-08-2013 CrysAlis171 .NET)
(compiled Aug  2 2013,16:46:58)
;
_computing_data_reduction
;
CrysAlisPro, Agilent Technologies,
Version 1.171.36.32 (release 02-08-2013 CrysAlis171 .NET)
(compiled Aug  2 2013,16:46:58)
;
_computing_molecular_graphics 'Olex2 (Dolomanov et al., 2009)'
_computing_publication_material 'Olex2 (Dolomanov et al., 2009)'
_computing_structure_refinement 'ShelXL (Sheldrick, 2008)'
_computing_structure_solution
;
Superflip (Palatinus & Chapuis, 2007;Palatinus & van der Lee, 2008;
Palatinus et al., 2012)
;
_diffrn_ambient_temperature 100(2)
_diffrn_detector_area_resol_mean 10.3829
_diffrn_measured_fraction_theta_full 0.995
_diffrn_measured_fraction_theta_max 0.995
_diffrn_measurement_details
;
#__ type_ start__ end____ width___ exp.time_
  1 omega -113.00  -83.00   1.0000    1.0000
omega____ theta____ kappa____ phi______ frames
    -      -40.3787  -57.0000  -30.0000 30

#__ type_ start__ end____ width___ exp.time_
  2 omega  -74.00  -15.00   1.0000    1.0000
omega____ theta____ kappa____ phi______ frames
    -      -40.3787  -57.0000  -30.0000 59

#__ type_ start__ end____ width___ exp.time_
  3 omega -128.00  -38.00   1.0000    1.0000
omega____ theta____ kappa____ phi______ frames
    -      -40.3787  178.0000 -150.0000 90

#__ type_ start__ end____ width___ exp.time_
  4 omega  -29.00   36.00   1.0000    1.0000
omega____ theta____ kappa____ phi______ frames
    -      -40.3787   38.0000 -150.0000 65

#__ type_ start__ end____ width___ exp.time_
  5 omega   59.00   97.00   1.0000    1.0000
omega____ theta____ kappa____ phi______ frames
    -       40.3787  178.0000  -30.0000 38

#__ type_ start__ end____ width___ exp.time_
  6 omega   72.00   97.00   1.0000    2.0000
omega____ theta____ kappa____ phi______ frames
    -      113.0000  -45.0000  -30.0000 25

#__ type_ start__ end____ width___ exp.time_
  7 omega   58.00  147.00   1.0000    2.0000
omega____ theta____ kappa____ phi______ frames
    -      113.0000  178.0000   30.0000 89

#__ type_ start__ end____ width___ exp.time_
  8 omega   82.00  108.00   1.0000    2.0000
omega____ theta____ kappa____ phi______ frames
    -      113.0000  -95.0000  120.0000 26

#__ type_ start__ end____ width___ exp.time_
  9 omega  123.00  149.00   1.0000    2.0000
omega____ theta____ kappa____ phi______ frames
    -      113.0000   30.0000   30.0000 26

#__ type_ start__ end____ width___ exp.time_
 10 omega   58.00   84.00   1.0000    2.0000
omega____ theta____ kappa____ phi______ frames
    -      113.0000 -112.0000 -180.0000 26

#__ type_ start__ end____ width___ exp.time_
 11 omega   82.00  126.00   1.0000    2.0000
omega____ theta____ kappa____ phi______ frames
    -      113.0000   77.0000  120.0000 44

#__ type_ start__ end____ width___ exp.time_
 12 omega   49.00   96.00   1.0000    2.0000
omega____ theta____ kappa____ phi______ frames
    -      113.0000  -45.0000 -180.0000 47

#__ type_ start__ end____ width___ exp.time_
 13 omega   37.00   73.00   1.0000    2.0000
omega____ theta____ kappa____ phi______ frames
    -      113.0000  -30.0000 -150.0000 36

#__ type_ start__ end____ width___ exp.time_
 14 omega   40.00   75.00   1.0000    2.0000
omega____ theta____ kappa____ phi______ frames
    -      113.0000  -30.0000  -30.0000 35

#__ type_ start__ end____ width___ exp.time_
 15 omega  152.00  178.00   1.0000    2.0000
omega____ theta____ kappa____ phi______ frames
    -      113.0000  112.0000 -180.0000 26

#__ type_ start__ end____ width___ exp.time_
 16 omega   90.00  115.00   1.0000    2.0000
omega____ theta____ kappa____ phi______ frames
    -      113.0000 -112.0000 -150.0000 25

#__ type_ start__ end____ width___ exp.time_
 17 omega  107.00  137.00   1.0000    2.0000
omega____ theta____ kappa____ phi______ frames
    -      113.0000  112.0000 -180.0000 30

#__ type_ start__ end____ width___ exp.time_
 18 omega   39.00   98.00   1.0000    2.0000
omega____ theta____ kappa____ phi______ frames
    -      113.0000  -45.0000  120.0000 59

#__ type_ start__ end____ width___ exp.time_
 19 omega   39.00   90.00   1.0000    2.0000
omega____ theta____ kappa____ phi______ frames
    -      113.0000  -45.0000   30.0000 51

#__ type_ start__ end____ width___ exp.time_
 20 omega   83.00  116.00   1.0000    2.0000
omega____ theta____ kappa____ phi______ frames
    -      113.0000   30.0000   30.0000 33

#__ type_ start__ end____ width___ exp.time_
 21 omega   36.00   61.00   1.0000    2.0000
omega____ theta____ kappa____ phi______ frames
    -      113.0000 -112.0000 -150.0000 25

#__ type_ start__ end____ width___ exp.time_
 22 omega   38.00   73.00   1.0000    2.0000
omega____ theta____ kappa____ phi______ frames
    -      113.0000  -30.0000   30.0000 35

#__ type_ start__ end____ width___ exp.time_
 23 omega   35.00   64.00   1.0000    2.0000
omega____ theta____ kappa____ phi______ frames
    -      113.0000  -30.0000  150.0000 29

#__ type_ start__ end____ width___ exp.time_
 24 omega   94.00  140.00   1.0000    2.0000
omega____ theta____ kappa____ phi______ frames
    -      113.0000  178.0000  -30.0000 46
;
_diffrn_measurement_device_type 'SuperNova, Dual, Cu at zero, Atlas'
_diffrn_measurement_method '\w scans'
_diffrn_orient_matrix_UB_11 -0.0577102000
_diffrn_orient_matrix_UB_12 -0.1040954000
_diffrn_orient_matrix_UB_13 0.0031545000
_diffrn_orient_matrix_UB_21 -0.0006701000
_diffrn_orient_matrix_UB_22 -0.0773714000
_diffrn_orient_matrix_UB_23 -0.0861153000
_diffrn_orient_matrix_UB_31 0.0379117000
_diffrn_orient_matrix_UB_32 -0.1600552000
_diffrn_orient_matrix_UB_33 0.0396454000
_diffrn_radiation_monochromator mirror
_diffrn_radiation_type CuK\a
_diffrn_radiation_wavelength 1.54184
_diffrn_reflns_av_R_equivalents 0.0443
_diffrn_reflns_av_unetI/netI 0.0461
_diffrn_reflns_limit_h_max 28
_diffrn_reflns_limit_h_min -26
_diffrn_reflns_limit_k_max 8
_diffrn_reflns_limit_k_min -9
_diffrn_reflns_limit_l_max 20
_diffrn_reflns_limit_l_min -18
_diffrn_reflns_number 7552
_diffrn_reflns_theta_full 72.46
_diffrn_reflns_theta_max 72.46
_diffrn_reflns_theta_min 3.96
_diffrn_source 'SuperNova (Cu) X-ray Source'
_exptl_absorpt_coefficient_mu 4.282
_exptl_absorpt_correction_T_max 1.00000
_exptl_absorpt_correction_T_min 0.76650
_exptl_absorpt_correction_type multi-scan
_exptl_absorpt_process_details
;
CrysAlisPro, Agilent Technologies,
Version 1.171.36.32 (release 02-08-2013 CrysAlis171 .NET)
(compiled Aug  2 2013,16:46:58)
Empirical absorption correction using spherical harmonics,
 implemented in SCALE3 ABSPACK scaling algorithm.
;
_exptl_crystal_density_diffrn 1.693
_exptl_crystal_density_method 'not measured'
_exptl_crystal_description prism
_exptl_crystal_F_000 1408
_exptl_crystal_size_max 0.23
_exptl_crystal_size_mid 0.17
_exptl_crystal_size_min 0.09
_refine_diff_density_max 0.629
_refine_diff_density_min -0.383
_refine_diff_density_rms 0.098
_refine_ls_extinction_method none
_refine_ls_goodness_of_fit_ref 1.044
_refine_ls_hydrogen_treatment constr
_refine_ls_matrix_type full
_refine_ls_number_parameters 191
_refine_ls_number_reflns 2738
_refine_ls_number_restraints 0
_refine_ls_restrained_S_all 1.044
_refine_ls_R_factor_all 0.0498
_refine_ls_R_factor_gt 0.0379
_refine_ls_shift/su_max 0.002
_refine_ls_shift/su_mean 0.000
_refine_ls_structure_factor_coef Fsqd
_refine_ls_weighting_details 'calc w=1/[\s^2^(Fo^2^)+(0.0556P)^2^+1.3991P] where P=(Fo^2^+2Fc^2^)/3'
_refine_ls_weighting_scheme calc
_refine_ls_wR_factor_gt 0.0933
_refine_ls_wR_factor_ref 0.1027
_reflns_number_gt 2259
_reflns_number_total 2738
_reflns_threshold_expression >2sigma(I)
_cod_data_source_file c6qo00643d4.cif
_cod_data_source_block avv_21
_cod_database_code 1553585
_chemical_oxdiff_formula 'C11 h7 f3 Br2'
_reflns_odcompleteness_completeness 93.30
_reflns_odcompleteness_iscentric 1
_reflns_odcompleteness_theta 80.95
_olex2_refinement_description
;
1. Fixed Uiso
 At 1.2 times of:
  All C(H) groups
 At 1.5 times of:
  All C(H,H,H) groups
2.a Ternary CH refined with riding coordinates:
 C1(H1)
2.b Aromatic/amide H refined with riding coordinates:
 C7(H7), C16(H16), C15(H15), C13(H13), C5(H5), C4(H4), C14(H14), C17(H17)
2.c Idealised Me refined as rotating group:
 C9(H9A,H9B,H9C)
;
_olex2_submission_special_instructions 'No special instructions were received'

loop_
_space_group_symop_id
_space_group_symop_operation_xyz
1 'x, y, z'
2 '-x, y, -z+1/2'
3 'x+1/2, y+1/2, z'
4 '-x+1/2, y+1/2, -z+1/2'
5 '-x, -y, -z'
6 'x, -y, z-1/2'
7 '-x+1/2, -y+1/2, -z'
8 'x+1/2, -y+1/2, z-1/2'

loop_
_atom_site_label
_atom_site_type_symbol
_atom_site_fract_x
_atom_site_fract_y
_atom_site_fract_z
_atom_site_U_iso_or_equiv
_atom_site_adp_type
_atom_site_occupancy
_atom_site_calc_flag
_atom_site_refinement_flags_posn
Br1 Br 0.690703(15) 1.29510(4) 0.567442(19) 0.02302(13) Uani 1 d .
F1 F 0.55762(9) 1.2898(3) 0.30587(11) 0.0280(5) Uani 1 d .
F2 F 0.63906(9) 1.1360(3) 0.33741(12) 0.0271(4) Uani 1 d .
F3 F 0.63604(9) 1.4049(3) 0.38266(11) 0.0257(4) Uani 1 d .
C1 C 0.58468(13) 1.1807(4) 0.44262(18) 0.0175(6) Uani 1 d .
H1 H 0.5596 1.2692 0.4630 0.021 Uiso 1 calc R
C11 C 0.55090(13) 1.0055(4) 0.42416(18) 0.0171(6) Uani 1 d .
C10 C 0.58150(13) 0.8724(4) 0.47510(17) 0.0165(6) Uani 1 d .
C2 C 0.63671(13) 1.1255(4) 0.51157(17) 0.0166(6) Uani 1 d .
C7 C 0.49939(13) 0.9668(4) 0.36596(18) 0.0185(6) Uani 1 d .
H7 H 0.4795 1.0566 0.3322 0.022 Uiso 1 calc R
C3 C 0.63511(13) 0.9517(4) 0.52957(17) 0.0172(6) Uani 1 d .
C16 C 0.77886(14) 0.7440(4) 0.6452(2) 0.0221(7) Uani 1 d .
H16 H 0.8193 0.7430 0.6432 0.026 Uiso 1 calc R
C15 C 0.75896(14) 0.6416(4) 0.70340(18) 0.0215(7) Uani 1 d .
H15 H 0.7858 0.5714 0.7400 0.026 Uiso 1 calc R
C13 C 0.65827(14) 0.7449(4) 0.65064(18) 0.0195(6) Uani 1 d .
H13 H 0.6178 0.7438 0.6524 0.023 Uiso 1 calc R
C5 C 0.50859(14) 0.6600(4) 0.41062(19) 0.0210(6) Uani 1 d .
H5 H 0.4942 0.5434 0.4061 0.025 Uiso 1 calc R
C4 C 0.56053(14) 0.6982(4) 0.46924(19) 0.0193(6) Uani 1 d .
H4 H 0.5805 0.6091 0.5034 0.023 Uiso 1 calc R
C14 C 0.69859(15) 0.6439(4) 0.70697(18) 0.0204(6) Uani 1 d .
H14 H 0.6852 0.5778 0.7470 0.024 Uiso 1 calc R
C6 C 0.47741(13) 0.7911(4) 0.35828(19) 0.0197(6) Uani 1 d .
C9 C 0.42272(14) 0.7472(5) 0.2935(2) 0.0255(7) Uani 1 d .
H9A H 0.3951 0.8454 0.2877 0.038 Uiso 1 calc GR
H9B H 0.4039 0.6421 0.3095 0.038 Uiso 1 calc GR
H9C H 0.4342 0.7260 0.2418 0.038 Uiso 1 calc GR
C8 C 0.60502(14) 1.2524(4) 0.36764(19) 0.0201(6) Uani 1 d .
C17 C 0.73908(14) 0.8489(4) 0.58944(18) 0.0189(6) Uani 1 d .
H17 H 0.7531 0.9190 0.5512 0.023 Uiso 1 calc R
C12 C 0.67811(14) 0.8486(4) 0.59113(18) 0.0172(6) Uani 1 d .

loop_
_atom_site_aniso_label
_atom_site_aniso_U_11
_atom_site_aniso_U_22
_atom_site_aniso_U_33
_atom_site_aniso_U_23
_atom_site_aniso_U_13
_atom_site_aniso_U_12
Br1 0.02698(19) 0.01839(19) 0.02108(19) -0.00216(12) -0.00090(13) -0.00412(13)
F1 0.0320(10) 0.0286(11) 0.0189(9) 0.0085(8) -0.0047(8) -0.0014(8)
F2 0.0346(11) 0.0236(10) 0.0260(9) -0.0009(8) 0.0128(8) 0.0031(8)
F3 0.0320(10) 0.0187(9) 0.0241(9) 0.0023(7) 0.0011(7) -0.0058(8)
C1 0.0176(14) 0.0179(15) 0.0163(13) -0.0004(11) 0.0018(11) 0.0031(11)
C11 0.0163(13) 0.0167(15) 0.0182(14) -0.0018(11) 0.0034(11) 0.0016(11)
C10 0.0145(13) 0.0197(15) 0.0148(12) -0.0009(11) 0.0021(10) 0.0014(11)
C2 0.0203(14) 0.0127(14) 0.0155(13) -0.0010(11) 0.0010(11) 0.0009(11)
C7 0.0165(14) 0.0206(15) 0.0176(13) 0.0023(11) 0.0019(11) 0.0028(12)
C3 0.0168(14) 0.0189(15) 0.0155(13) -0.0040(11) 0.0025(11) 0.0007(11)
C16 0.0162(14) 0.0222(16) 0.0252(15) -0.0021(12) -0.0018(12) 0.0009(12)
C15 0.0253(16) 0.0175(15) 0.0171(14) -0.0009(11) -0.0061(12) 0.0028(12)
C13 0.0190(14) 0.0211(15) 0.0184(14) -0.0014(12) 0.0035(11) 0.0009(12)
C5 0.0235(15) 0.0145(14) 0.0242(15) -0.0022(12) 0.0034(12) -0.0045(12)
C4 0.0204(14) 0.0165(15) 0.0200(14) 0.0017(11) 0.0019(11) 0.0011(12)
C14 0.0302(16) 0.0148(14) 0.0155(13) 0.0010(11) 0.0035(12) -0.0006(12)
C6 0.0150(13) 0.0236(16) 0.0197(14) -0.0010(12) 0.0019(11) -0.0001(12)
C9 0.0182(15) 0.0337(19) 0.0221(15) 0.0008(13) -0.0013(12) -0.0036(13)
C8 0.0213(15) 0.0163(15) 0.0215(15) 0.0006(12) 0.0014(12) 0.0016(12)
C17 0.0207(15) 0.0187(15) 0.0153(13) 0.0001(11) -0.0006(11) -0.0006(12)
C12 0.0219(15) 0.0138(14) 0.0137(13) -0.0024(11) -0.0015(11) -0.0008(11)

loop_
_atom_type_symbol
_atom_type_description
_atom_type_scat_dispersion_real
_atom_type_scat_dispersion_imag
_atom_type_scat_source
C C 0.0181 0.0091 'International Tables Vol C Tables 4.2.6.8 and 6.1.1.4'
H H 0.0000 0.0000 'International Tables Vol C Tables 4.2.6.8 and 6.1.1.4'
F F 0.0727 0.0534 'International Tables Vol C Tables 4.2.6.8 and 6.1.1.4'
Br Br -0.6763 1.2805 'International Tables Vol C Tables 4.2.6.8 and 6.1.1.4'

loop_
_geom_angle_atom_site_label_1
_geom_angle_atom_site_label_2
_geom_angle_atom_site_label_3
_geom_angle
C11 C1 C2 101.5(2)
C8 C1 C11 111.7(3)
C8 C1 C2 112.8(3)
C10 C11 C1 109.0(2)
C7 C11 C1 129.9(3)
C7 C11 C10 121.1(3)
C11 C10 C3 109.1(3)
C4 C10 C11 120.5(3)
C4 C10 C3 130.4(3)
C1 C2 Br1 121.0(2)
C3 C2 Br1 126.5(2)
C3 C2 C1 112.2(3)
C11 C7 C6 119.6(3)
C2 C3 C10 108.1(3)
C2 C3 C12 128.2(3)
C12 C3 C10 123.7(3)
C15 C16 C17 120.8(3)
C16 C15 C14 119.7(3)
C14 C13 C12 120.5(3)
C4 C5 C6 122.3(3)
C10 C4 C5 118.2(3)
C13 C14 C15 120.0(3)
C7 C6 C9 119.8(3)
C5 C6 C7 118.3(3)
C5 C6 C9 121.8(3)
F1 C8 C1 111.2(3)
F2 C8 F1 106.7(2)
F2 C8 F3 107.5(3)
F2 C8 C1 112.3(3)
F3 C8 F1 105.8(2)
F3 C8 C1 113.0(3)
C16 C17 C12 119.9(3)
C13 C12 C3 120.6(3)
C17 C12 C3 120.4(3)
C17 C12 C13 119.0(3)

loop_
_geom_bond_atom_site_label_1
_geom_bond_atom_site_label_2
_geom_bond_distance
Br1 C2 1.874(3)
F1 C8 1.354(3)
F2 C8 1.334(4)
F3 C8 1.339(4)
C1 C11 1.520(4)
C1 C2 1.523(4)
C1 C8 1.514(4)
C11 C10 1.395(4)
C11 C7 1.386(4)
C10 C3 1.484(4)
C10 C4 1.386(4)
C2 C3 1.337(4)
C7 C6 1.404(5)
C3 C12 1.477(4)
C16 C15 1.382(5)
C16 C17 1.394(4)
C15 C14 1.392(5)
C13 C14 1.390(4)
C13 C12 1.403(5)
C5 C4 1.396(4)
C5 C6 1.402(4)
C6 C9 1.503(4)
C17 C12 1.398(4)

loop_
_geom_torsion_atom_site_label_1
_geom_torsion_atom_site_label_2
_geom_torsion_atom_site_label_3
_geom_torsion_atom_site_label_4
_geom_torsion
Br1 C2 C3 C10 174.2(2)
Br1 C2 C3 C12 -6.6(5)
C1 C11 C10 C3 1.0(3)
C1 C11 C10 C4 -178.6(3)
C1 C11 C7 C6 177.6(3)
C1 C2 C3 C10 -0.5(4)
C1 C2 C3 C12 178.7(3)
C11 C1 C2 Br1 -174.0(2)
C11 C1 C2 C3 1.1(3)
C11 C1 C8 F1 62.6(3)
C11 C1 C8 F2 -56.8(3)
C11 C1 C8 F3 -178.7(2)
C11 C10 C3 C2 -0.3(4)
C11 C10 C3 C12 -179.6(3)
C11 C10 C4 C5 0.6(5)
C11 C7 C6 C5 0.3(5)
C11 C7 C6 C9 -178.0(3)
C10 C11 C7 C6 0.3(5)
C10 C3 C12 C13 -53.8(4)
C10 C3 C12 C17 124.4(3)
C2 C1 C11 C10 -1.2(3)
C2 C1 C11 C7 -178.9(3)
C2 C1 C8 F1 176.2(2)
C2 C1 C8 F2 56.8(3)
C2 C1 C8 F3 -65.0(3)
C2 C3 C12 C13 127.2(4)
C2 C3 C12 C17 -54.7(5)
C7 C11 C10 C3 178.9(3)
C7 C11 C10 C4 -0.8(5)
C3 C10 C4 C5 -178.9(3)
C16 C15 C14 C13 1.8(5)
C16 C17 C12 C3 -176.8(3)
C16 C17 C12 C13 1.4(5)
C15 C16 C17 C12 -1.2(5)
C4 C10 C3 C2 179.3(3)
C4 C10 C3 C12 0.1(5)
C4 C5 C6 C7 -0.4(5)
C4 C5 C6 C9 177.9(3)
C14 C13 C12 C3 178.1(3)
C14 C13 C12 C17 -0.1(5)
C6 C5 C4 C10 -0.1(5)
C8 C1 C11 C10 119.2(3)
C8 C1 C11 C7 -58.4(4)
C8 C1 C2 Br1 66.3(3)
C8 C1 C2 C3 -118.6(3)
C17 C16 C15 C14 -0.5(5)
C12 C13 C14 C15 -1.5(5)
